data_2211606
loop_
_publ_author_name
'Dao-Hang He'
'Gao Cao'
'Ai-Xi Hu'

_publ_section_title
;
 2-Amino-4-[4-(benzyloxy)phenyl]-5-methylthiazol-3-ium bromide
 monohydrate
;
_journal_coeditor_code SG2090
_journal_issue 12
_journal_name_full 'Acta Crystallographica Section E'
_journal_page_first o5637
_journal_page_last o5638
_journal_paper_doi 10.1107/S1600536806047428
_journal_volume 62
_journal_year 2006
_chemical_formula_iupac 'C17 H17 N2 O S +, Br -, H2 O'
_chemical_formula_moiety 'C17 H17 N2 O S +, Br -, H2 O'
_chemical_formula_sum 'C17 H19 Br N2 O2 S'
_chemical_formula_weight 395.31
_chemical_name_systematic
;
2-amino-4-[4-(benzyloxy)phenyl]-5-methylthiazol-3-ium bromide monohydrate
;
_space_group_IT_number 15
_symmetry_cell_setting monoclinic
_symmetry_space_group_name_Hall '-C 2yc'
_symmetry_space_group_name_H-M 'C 1 2/c 1'
_atom_sites_solution_hydrogens geom
_atom_sites_solution_primary direct
_atom_sites_solution_secondary difmap
_cell_angle_alpha 90.00
_cell_angle_beta 95.1720(10)
_cell_angle_gamma 90.00
_cell_formula_units_Z 8
_cell_length_a 10.0462(7)
_cell_length_b 16.2513(11)
_cell_length_c 21.7802(15)
_cell_measurement_reflns_used 3021
_cell_measurement_temperature 294(2)
_cell_measurement_theta_max 26.90
_cell_measurement_theta_min 2.50
_cell_volume 3541.4(4)
_computing_cell_refinement 'SAINT-Plus (Bruker, 2003)'
_computing_data_collection 'SMART (Bruker, 2001)'
_computing_data_reduction SAINT-Plus
_computing_molecular_graphics 'SHELXTL (Bruker, 1997)'
_computing_publication_material SHELXTL
_computing_structure_refinement 'SHELXL97 (Sheldrick, 1997)'
_computing_structure_solution 'SHELXS97 (Sheldrick, 1997)'
_diffrn_ambient_temperature 294(2)
_diffrn_measured_fraction_theta_full 0.993
_diffrn_measured_fraction_theta_max 0.993
_diffrn_measurement_device_type 'Bruker AXS SMART 1000 CCD'
_diffrn_measurement_method \w
_diffrn_radiation_monochromator graphite
_diffrn_radiation_source 'fine-focus sealed tube'
_diffrn_radiation_type MoK\a
_diffrn_radiation_wavelength 0.71073
_diffrn_reflns_av_R_equivalents 0.0287
_diffrn_reflns_av_sigmaI/netI 0.0428
_diffrn_reflns_limit_h_max 11
_diffrn_reflns_limit_h_min -12
_diffrn_reflns_limit_k_max 19
_diffrn_reflns_limit_k_min -20
_diffrn_reflns_limit_l_max 24
_diffrn_reflns_limit_l_min -27
_diffrn_reflns_number 8967
_diffrn_reflns_theta_full 27.02
_diffrn_reflns_theta_max 27.02
_diffrn_reflns_theta_min 1.88
_diffrn_standards_number 0
_exptl_absorpt_coefficient_mu 2.450
_exptl_absorpt_correction_T_max 0.3747
_exptl_absorpt_correction_T_min 0.3281
_exptl_absorpt_correction_type multi-scan
_exptl_absorpt_process_details '(SADABS; Sheldrick, 1996)'
_exptl_crystal_colour yellow
_exptl_crystal_density_diffrn 1.483
_exptl_crystal_density_method 'not measured'
_exptl_crystal_description block
_exptl_crystal_F_000 1616
_exptl_crystal_size_max 0.48
_exptl_crystal_size_mid 0.45
_exptl_crystal_size_min 0.40
_refine_diff_density_max 0.299
_refine_diff_density_min -0.311
_refine_ls_extinction_method none
_refine_ls_goodness_of_fit_ref 1.021
_refine_ls_hydrogen_treatment mixed
_refine_ls_matrix_type full
_refine_ls_number_parameters 216
_refine_ls_number_reflns 3841
_refine_ls_number_restraints 0
_refine_ls_restrained_S_all 1.021
_refine_ls_R_factor_all 0.0694
_refine_ls_R_factor_gt 0.0345
_refine_ls_shift/su_max 0.001
_refine_ls_shift/su_mean 0.000
_refine_ls_structure_factor_coef Fsqd
_refine_ls_weighting_details 'calc w=1/[\s^2^(Fo^2^)+(0.0329P)^2^+2.5508P] where P=(Fo^2^+2Fc^2^)/3'
_refine_ls_weighting_scheme calc
_refine_ls_wR_factor_gt 0.0739
_refine_ls_wR_factor_ref 0.0860
_reflns_number_gt 2494
_reflns_number_total 3841
_reflns_threshold_expression I>2\s(I)
_cod_data_source_file sg2090.cif
_cod_data_source_block I
_cod_depositor_comments
;
The following automatic conversions were performed:
'_symmetry_cell_setting' value 'Monoclinic' changed to 'monoclinic'
according to '/home/saulius/struct/CIF-dictionaries/cif_core.dic'
dictionary named 'cif_core.dic' version 2.4.1 from 2010-06-29.

Automatic conversion script
Id: cif_fix_enum 1527 2010-12-29 10:47:43Z saulius 

The following automatic conversions were performed:

'_symmetry_cell_setting' value 'Monoclinic' changed to 'monoclinic'
according to /home/saulius/struct/CIF-dictionaries/cif_core.dic
dictionary named 'cif_core.dic' version 2.4.1 from 2010-06-29.

Automatic conversion script
Id: cif_fix_values 1715 2011-07-08 13:25:40Z adriana 
;
_cod_original_sg_symbol_H-M C2/c
_cod_database_code 2211606
_cod_database_fobs_code 2211606

loop_
_symmetry_equiv_pos_as_xyz
'x, y, z'
'-x, y, -z+1/2'
'x+1/2, y+1/2, z'
'-x+1/2, y+1/2, -z+1/2'
'-x, -y, -z'
'x, -y, z-1/2'
'-x+1/2, -y+1/2, -z'
'x+1/2, -y+1/2, z-1/2'

loop_
_atom_site_type_symbol
_atom_site_label
_atom_site_fract_x
_atom_site_fract_y
_atom_site_fract_z
_atom_site_U_iso_or_equiv
_atom_site_adp_type
_atom_site_calc_flag
_atom_site_refinement_flags
_atom_site_occupancy
Br Br1 0.5000 0.64448(2) 0.2500 0.05594(15) Uani d S 1
Br Br2 1.0000 0.49680(3) 0.2500 0.06428(17) Uani d S 1
S S1 0.66252(8) 0.20089(4) 0.30093(4) 0.0489(2) Uani d . 1
C C1 0.7155(3) 0.29884(15) 0.28674(13) 0.0410(6) Uani d . 1
C C2 0.5418(3) 0.23936(17) 0.34636(13) 0.0461(7) Uani d . 1
C C3 0.5456(3) 0.32175(16) 0.34855(12) 0.0403(6) Uani d . 1
C C4 0.4525(4) 0.17996(19) 0.37601(18) 0.0692(10) Uani d . 1
H H4A 0.4991 0.1578 0.4128 0.104 Uiso calc R 1
H H4B 0.4277 0.1360 0.3478 0.104 Uiso calc R 1
H H4C 0.3735 0.2081 0.3864 0.104 Uiso calc R 1
C C5 0.4656(3) 0.37937(16) 0.38233(12) 0.0400(6) Uani d . 1
C C6 0.4390(3) 0.36381(17) 0.44232(13) 0.0479(7) Uani d . 1
H H6 0.4706 0.3154 0.4612 0.057 Uiso calc R 1
C C7 0.3668(3) 0.41795(18) 0.47512(14) 0.0497(7) Uani d . 1
H H7 0.3509 0.4062 0.5156 0.060 Uiso calc R 1
C C8 0.3184(3) 0.48970(16) 0.44736(13) 0.0427(7) Uani d . 1
C C9 0.3454(3) 0.50712(17) 0.38729(13) 0.0479(7) Uani d . 1
H H9 0.3144 0.5558 0.3687 0.057 Uiso calc R 1
C C10 0.4174(3) 0.45285(16) 0.35533(13) 0.0459(7) Uani d . 1
H H10 0.4346 0.4651 0.3151 0.055 Uiso calc R 1
C C11 0.2104(3) 0.53075(18) 0.53612(13) 0.0502(7) Uani d . 1
H H11A 0.2914 0.5251 0.5636 0.060 Uiso calc R 1
H H11B 0.1600 0.4799 0.5371 0.060 Uiso calc R 1
C C12 0.1284(3) 0.60127(17) 0.55641(12) 0.0430(7) Uani d . 1
C C13 0.0116(3) 0.5877(2) 0.58276(14) 0.0569(8) Uani d . 1
H H13 -0.0191 0.5342 0.5867 0.068 Uiso calc R 1
C C14 -0.0610(4) 0.6525(2) 0.60346(16) 0.0696(10) Uani d . 1
H H14 -0.1399 0.6423 0.6214 0.083 Uiso calc R 1
C C15 -0.0176(4) 0.7316(2) 0.59771(15) 0.0656(9) Uani d . 1
H H15 -0.0673 0.7752 0.6113 0.079 Uiso calc R 1
C C16 0.1000(4) 0.74660(19) 0.57164(14) 0.0575(8) Uani d . 1
H H16 0.1305 0.8003 0.5679 0.069 Uiso calc R 1
C C17 0.1725(3) 0.68160(18) 0.55105(14) 0.0516(7) Uani d . 1
H H17 0.2517 0.6918 0.5334 0.062 Uiso calc R 1
N N1 0.6433(2) 0.35420(13) 0.31363(10) 0.0399(5) Uani d . 1
H H1A 0.6557 0.4063 0.3099 0.048 Uiso calc R 1
N N2 0.8139(2) 0.31619(13) 0.25239(12) 0.0527(6) Uani d . 1
H H2A 0.8350 0.3666 0.2462 0.063 Uiso calc R 1
H H2B 0.8567 0.2771 0.2363 0.063 Uiso calc R 1
O O1 0.2431(2) 0.54728(12) 0.47458(9) 0.0510(5) Uani d . 1
O O2W 0.7215(3) 0.51472(13) 0.31481(12) 0.0613(7) Uani d . 1
H H2C 0.676(4) 0.549(2) 0.2987(16) 0.074 Uiso d . 1
H H2D 0.780(4) 0.518(2) 0.2934(16) 0.074 Uiso d . 1

loop_
_atom_site_aniso_label
_atom_site_aniso_U_11
_atom_site_aniso_U_22
_atom_site_aniso_U_33
_atom_site_aniso_U_12
_atom_site_aniso_U_13
_atom_site_aniso_U_23
Br1 0.0608(3) 0.0324(2) 0.0755(3) 0.000 0.0111(2) 0.000
Br2 0.0675(3) 0.0392(2) 0.0902(4) 0.000 0.0294(3) 0.000
S1 0.0555(5) 0.0273(3) 0.0642(5) -0.0005(3) 0.0063(4) -0.0025(3)
C1 0.0456(17) 0.0323(14) 0.0443(16) 0.0039(12) -0.0009(13) 0.0010(12)
C2 0.0496(18) 0.0344(15) 0.0543(19) -0.0039(13) 0.0049(14) 0.0006(13)
C3 0.0407(16) 0.0328(14) 0.0471(17) 0.0012(12) 0.0014(12) 0.0034(13)
C4 0.077(2) 0.0426(17) 0.091(3) -0.0179(17) 0.025(2) -0.0029(18)
C5 0.0413(16) 0.0340(14) 0.0445(17) -0.0034(11) 0.0039(12) 0.0004(12)
C6 0.0552(19) 0.0388(16) 0.0496(18) 0.0057(14) 0.0041(14) 0.0108(14)
C7 0.0577(19) 0.0489(17) 0.0437(17) 0.0058(15) 0.0113(14) 0.0097(14)
C8 0.0472(17) 0.0372(15) 0.0442(17) -0.0018(13) 0.0062(13) -0.0023(13)
C9 0.063(2) 0.0352(15) 0.0462(18) 0.0075(14) 0.0082(14) 0.0085(13)
C10 0.0572(19) 0.0378(15) 0.0436(17) -0.0016(13) 0.0088(14) 0.0045(13)
C11 0.061(2) 0.0470(17) 0.0439(18) -0.0006(14) 0.0122(14) 0.0010(14)
C12 0.0468(17) 0.0460(16) 0.0364(16) -0.0029(13) 0.0048(13) -0.0011(13)
C13 0.057(2) 0.0564(19) 0.059(2) -0.0120(16) 0.0161(16) -0.0062(16)
C14 0.059(2) 0.084(3) 0.068(2) -0.0034(19) 0.0234(18) -0.013(2)
C15 0.076(3) 0.071(2) 0.050(2) 0.0171(19) 0.0056(17) -0.0147(18)
C16 0.075(2) 0.0433(17) 0.053(2) 0.0010(16) -0.0011(17) -0.0022(15)
C17 0.0529(18) 0.0511(18) 0.0515(18) -0.0042(15) 0.0086(14) 0.0045(15)
N1 0.0448(13) 0.0259(10) 0.0494(14) 0.0021(10) 0.0061(11) 0.0035(10)
N2 0.0571(16) 0.0332(12) 0.0703(17) 0.0059(11) 0.0197(13) -0.0009(12)
O1 0.0692(14) 0.0425(11) 0.0435(12) 0.0071(10) 0.0169(10) 0.0031(9)
O2W 0.0577(16) 0.0394(12) 0.0888(19) 0.0007(10) 0.0174(12) 0.0107(12)

loop_
_atom_type_symbol
_atom_type_description
_atom_type_scat_dispersion_real
_atom_type_scat_dispersion_imag
_atom_type_scat_source
C C 0.0033 0.0016 'International Tables Vol C Tables 4.2.6.8 and 6.1.1.4'
H H 0.0000 0.0000 'International Tables Vol C Tables 4.2.6.8 and 6.1.1.4'
N N 0.0061 0.0033 'International Tables Vol C Tables 4.2.6.8 and 6.1.1.4'
O O 0.0106 0.0060 'International Tables Vol C Tables 4.2.6.8 and 6.1.1.4'
S S 0.1246 0.1234 'International Tables Vol C Tables 4.2.6.8 and 6.1.1.4'
Br Br -0.2901 2.4595 'International Tables Vol C Tables 4.2.6.8 and 6.1.1.4'

loop_
_geom_angle_atom_site_label_1
_geom_angle_atom_site_label_2
_geom_angle_atom_site_label_3
_geom_angle
C1 S1 C2 90.73(13)
N2 C1 N1 124.9(2)
N2 C1 S1 124.0(2)
N1 C1 S1 111.0(2)
C3 C2 C4 130.0(3)
C3 C2 S1 111.0(2)
C4 C2 S1 119.0(2)
C2 C3 N1 112.1(2)
C2 C3 C5 129.6(2)
N1 C3 C5 118.3(2)
C2 C4 H4A 109.5
C2 C4 H4B 109.5
H4A C4 H4B 109.5
C2 C4 H4C 109.5
H4A C4 H4C 109.5
H4B C4 H4C 109.5
C6 C5 C10 117.7(3)
C6 C5 C3 121.1(2)
C10 C5 C3 121.1(2)
C7 C6 C5 121.9(3)
C7 C6 H6 119.0
C5 C6 H6 119.0
C6 C7 C8 119.5(3)
C6 C7 H7 120.3
C8 C7 H7 120.3
O1 C8 C7 124.9(2)
O1 C8 C9 115.5(2)
C7 C8 C9 119.6(3)
C10 C9 C8 120.3(3)
C10 C9 H9 119.9
C8 C9 H9 119.9
C9 C10 C5 121.0(3)
C9 C10 H10 119.5
C5 C10 H10 119.5
O1 C11 C12 108.1(2)
O1 C11 H11A 110.1
C12 C11 H11A 110.1
O1 C11 H11B 110.1
C12 C11 H11B 110.1
H11A C11 H11B 108.4
C13 C12 C17 118.6(3)
C13 C12 C11 120.9(3)
C17 C12 C11 120.4(3)
C12 C13 C14 120.8(3)
C12 C13 H13 119.6
C14 C13 H13 119.6
C15 C14 C13 120.4(3)
C15 C14 H14 119.8
C13 C14 H14 119.8
C14 C15 C16 119.7(3)
C14 C15 H15 120.1
C16 C15 H15 120.1
C15 C16 C17 119.7(3)
C15 C16 H16 120.1
C17 C16 H16 120.1
C16 C17 C12 120.8(3)
C16 C17 H17 119.6
C12 C17 H17 119.6
C1 N1 C3 115.1(2)
C1 N1 H1A 122.5
C3 N1 H1A 122.5
C1 N2 H2A 120.0
C1 N2 H2B 120.0
H2A N2 H2B 120.0
C8 O1 C11 117.3(2)
H2C O2W H2D 97(4)

loop_
_geom_bond_atom_site_label_1
_geom_bond_atom_site_label_2
_geom_bond_distance
S1 C1 1.715(3)
S1 C2 1.748(3)
C1 N2 1.322(3)
C1 N1 1.325(3)
C2 C3 1.340(4)
C2 C4 1.503(4)
C3 N1 1.398(3)
C3 C5 1.474(4)
C4 H4A 0.9600
C4 H4B 0.9600
C4 H4C 0.9600
C5 C6 1.380(4)
C5 C10 1.398(4)
C6 C7 1.380(4)
C6 H6 0.9300
C7 C8 1.381(4)
C7 H7 0.9300
C8 O1 1.371(3)
C8 C9 1.389(4)
C9 C10 1.370(4)
C9 H9 0.9300
C10 H10 0.9300
C11 O1 1.434(3)
C11 C12 1.501(4)
C11 H11A 0.9700
C11 H11B 0.9700
C12 C13 1.370(4)
C12 C17 1.387(4)
C13 C14 1.379(4)
C13 H13 0.9300
C14 C15 1.367(5)
C14 H14 0.9300
C15 C16 1.378(5)
C15 H15 0.9300
C16 C17 1.380(4)
C16 H16 0.9300
C17 H17 0.9300
N1 H1A 0.8600
N2 H2A 0.8600
N2 H2B 0.8600
O2W H2C 0.78(3)
O2W H2D 0.79(3)

loop_
_geom_hbond_atom_site_label_D
_geom_hbond_atom_site_label_H
_geom_hbond_atom_site_label_A
_geom_hbond_site_symmetry_A
_geom_hbond_distance_DH
_geom_hbond_distance_HA
_geom_hbond_distance_DA
_geom_hbond_angle_DHA
N1 H1A O2W . 0.86 1.88 2.724(3) 165.6
N2 H2A Br2 . 0.86 2.68 3.483(2) 155.0
N2 H2B Br1 3_545 0.86 2.59 3.362(2) 149.3
O2W H2C Br1 . 0.78(3) 2.52(4) 3.290(2) 171(4)
O2W H2D Br2 . 0.79(3) 2.50(4) 3.259(2) 161(4)

loop_
_geom_torsion_atom_site_label_1
_geom_torsion_atom_site_label_2
_geom_torsion_atom_site_label_3
_geom_torsion_atom_site_label_4
_geom_torsion
C2 S1 C1 N2 179.8(3)
C2 S1 C1 N1 -1.4(2)
C1 S1 C2 C3 0.4(2)
C1 S1 C2 C4 -179.7(3)
C4 C2 C3 N1 -179.2(3)
S1 C2 C3 N1 0.7(3)
C4 C2 C3 C5 2.0(5)
S1 C2 C3 C5 -178.1(2)
C2 C3 C5 C6 42.5(4)
N1 C3 C5 C6 -136.2(3)
C2 C3 C5 C10 -139.5(3)
N1 C3 C5 C10 41.8(4)
C10 C5 C6 C7 0.4(4)
C3 C5 C6 C7 178.5(3)
C5 C6 C7 C8 0.5(5)
C6 C7 C8 O1 178.5(3)
C6 C7 C8 C9 -1.3(4)
O1 C8 C9 C10 -178.6(3)
C7 C8 C9 C10 1.2(4)
C8 C9 C10 C5 -0.2(5)
C6 C5 C10 C9 -0.5(4)
C3 C5 C10 C9 -178.6(3)
O1 C11 C12 C13 131.4(3)
O1 C11 C12 C17 -51.1(4)
C17 C12 C13 C14 0.1(5)
C11 C12 C13 C14 177.6(3)
C12 C13 C14 C15 0.3(5)
C13 C14 C15 C16 -0.7(5)
C14 C15 C16 C17 0.6(5)
C15 C16 C17 C12 -0.2(5)
C13 C12 C17 C16 -0.2(4)
C11 C12 C17 C16 -177.7(3)
N2 C1 N1 C3 -179.1(3)
S1 C1 N1 C3 2.1(3)
C2 C3 N1 C1 -1.9(3)
C5 C3 N1 C1 177.1(2)
C7 C8 O1 C11 -1.2(4)
C9 C8 O1 C11 178.6(3)
C12 C11 O1 C8 180.0(2)

loop_
_cod_related_entry_id
_cod_related_entry_database
_cod_related_entry_code
1 ChemSpider 30655124
